data_1522054
loop_
_publ_author_name
'Troyanov, S.I.'
'Zaitsev, B.E.'
'Kostrikin, A.V.'
'Lin'ko, I.V.'
'Ezhov, A.I.'
'Spiridonov, F.M.'

_publ_section_title
;
 Crystal structure of hydroxohafnates Na2 Hf (O H)6 and K2 Hf (O H)6
;
_journal_name_full Kristallografiya
_journal_page_first 1054
_journal_page_last 1058
_journal_volume 44
_journal_year 1999
_chemical_formula_sum 'H6 Hf K2 O6'
_chemical_name_systematic 'K2 (Hf (O H)6)'
_space_group_IT_number 67
_symmetry_space_group_name_Hall '-C 2a 2'
_symmetry_space_group_name_H-M 'C m m a'
_cell_angle_alpha 90
_cell_angle_beta 90
_cell_angle_gamma 90
_cell_formula_units_Z 8
_cell_length_a 13.564
_cell_length_b 16.651
_cell_length_c 5.754
_cell_volume 1299.565
_citation_journal_id_ASTM KRISAJ
_cod_data_source_file Troyanov_KRISAJ_1999_448.cif
_cod_data_source_block H6Hf1K2O6
_cod_original_formula_sum 'H6 Hf1 K2 O6'
_cod_database_code 1522054

loop_
_symmetry_equiv_pos_as_xyz
x,y,z
-x+1/2,-y,z
x,-y,-z
-x+1/2,y,-z
-x,-y,-z
x-1/2,y,-z
-x,y,z
x-1/2,-y,z
x+1/2,y+1/2,z
-x+1,-y+1/2,z
x+1/2,-y+1/2,-z
-x+1,y+1/2,-z
-x+1/2,-y+1/2,-z
x,y+1/2,-z
-x+1/2,y+1/2,z
x,-y+1/2,z

loop_
_atom_site_label
_atom_site_type_symbol
_atom_site_fract_x
_atom_site_fract_y
_atom_site_fract_z
_atom_site_occupancy
_atom_site_U_iso_or_equiv
O3 O-2 0 0.6245 0.171 1 0.0
O2 O-2 0.1067 0.75 0.897 1 0.0
Hf1 Hf+4 0 0.75 0.1519 1 0.0
Hf2 Hf+4 0.25 0.5 0.5 1 0.0
K1 K+1 0 0.609 0.6605 1 0.0
O1 O-2 0.1121 0.75 0.402 1 0.0
O5 O-2 0.25 0.3746 0.5 1 0.0
O4 O-2 0.1412 0.5047 0.245 1 0.0
K2 K+1 0.25 0.6391 0 1 0.0
